data_9010581
loop_
_publ_author_name
'Liferovich, R. P.'
'Mitchell, R. H.'

_publ_section_title
;
 The pyrophanite-geikielite solid-solution series: crystal structures of the
 Mn1-xMgxTiO3 series (0 < x < 0.7)
 Sample: XMg = 0.1
;
_journal_name_full 'The Canadian Mineralogist'
_journal_page_first 1099
_journal_page_last 1107
_journal_paper_doi 10.2113/gscanmin.44.5.1099
_journal_volume 44
_journal_year 2006
_chemical_compound_source Synthetic
_chemical_formula_sum 'Mg0.1 Mn0.9 O3 Ti'
_chemical_name_mineral Pyrophanite
_space_group_IT_number 148
_symmetry_space_group_name_Hall '-R 3'
_symmetry_space_group_name_H-M 'R -3 :H'
_cell_angle_alpha 90
_cell_angle_beta 90
_cell_angle_gamma 120
_cell_length_a 5.1303
_cell_length_b 5.1303
_cell_length_c 14.2428
_cell_formula_units_Z 6
_cell_volume 324.647
_database_code_amcsd 0006102
_exptl_crystal_density_diffrn 4.534
_cod_original_sg_symbol_H-M 'R -3'
_cod_original_formula_sum '(Mn.9 Mg.1) Ti O3'
_cod_database_code 9010581

loop_
_space_group_symop_operation_xyz
x,y,z
2/3+x,1/3+y,1/3+z
1/3+x,2/3+y,2/3+z
y,-x+y,-z
2/3+y,1/3-x+y,1/3-z
1/3+y,2/3-x+y,2/3-z
-x+y,-x,z
2/3-x+y,1/3-x,1/3+z
1/3-x+y,2/3-x,2/3+z
-x,-y,-z
2/3-x,1/3-y,1/3-z
1/3-x,2/3-y,2/3-z
-y,x-y,z
2/3-y,1/3+x-y,1/3+z
1/3-y,2/3+x-y,2/3+z
x-y,x,-z
2/3+x-y,1/3+x,1/3-z
1/3+x-y,2/3+x,2/3-z

loop_
_atom_site_label
_atom_site_fract_x
_atom_site_fract_y
_atom_site_fract_z
_atom_site_occupancy
_atom_site_U_iso_or_equiv
Mn 0.00000 0.00000 0.35970 0.90000 0.00697
Mg 0.00000 0.00000 0.35970 0.10000 0.00697
Ti 0.00000 0.00000 0.14752 1.00000 0.00532
O1 0.31989 0.03003 0.24268 1.00000 0.00583

loop_
_cod_related_entry_id
_cod_related_entry_database
_cod_related_entry_code
1 AMCSD 0006102
